data_7047083
loop_
_publ_author_name
'Bakardjiev, Mario'
'Tok, Oleg L.'
'R\%u\<Zi\<cka, Ale\<s'
'R\%u\<Zi\<ckov\'a, Zde\<nka'
'Holub, Josef'
'Hnyk, Drahom\'ir'
'\<Spalt, Zbyn\<ek'
'Fanfrl\'ik, Jind\<rich'
'\<St\'ibr, Bohumil'

_publ_section_title
;
 Methyl camouflage in the ten-vertex closo-dicarbaborane(10) series.
 Isolation of
 closo-1,6-R<sub>2</sub>C<sub>2</sub>B<sub>8</sub>Me<sub>8</sub> (R = H
 and Me) and their monosubstituted analogues.
;
_journal_issue 32
_journal_name_full 'Dalton transactions (Cambridge, England : 2003)'
_journal_page_first 11070
_journal_page_last 11076
_journal_paper_doi 10.1039/c8dt02586j
_journal_volume 47
_journal_year 2018
_chemical_formula_moiety 'C9 H23 B8 I'
_chemical_formula_sum 'C9 H23 B8 I'
_chemical_formula_weight 344.65
_space_group_crystal_system monoclinic
_space_group_IT_number 14
_space_group_name_Hall '-P 2yn'
_space_group_name_H-M_alt 'P 1 21/n 1'
_symmetry_space_group_name_Hall '-P 2yn'
_symmetry_space_group_name_H-M 'P 1 21/n 1'
_atom_sites_solution_hydrogens mixed
_audit_creation_method 'APEX3 v2016.5-0'
_audit_update_record
;
2017-09-07 deposited with the CCDC.
2018-07-17 downloaded from the CCDC.
;
_cell_angle_alpha 90
_cell_angle_beta 102.909(2)
_cell_angle_gamma 90
_cell_formula_units_Z 4
_cell_length_a 7.7088(4)
_cell_length_b 13.5358(7)
_cell_length_c 16.1895(9)
_cell_measurement_reflns_used 29573
_cell_measurement_temperature 150(2)
_cell_measurement_theta_max 27.5
_cell_measurement_theta_min 1
_cell_volume 1646.59(15)
_computing_cell_refinement 'APEX3 v2016.5-0 (Bruker AXS)'
_computing_data_collection 'Bruker Instrument Service vV6.2.3'
_computing_data_reduction 'SAINT V8.37A (Bruker AXS Inc., 2015)'
_computing_molecular_graphics 'Platon (Spek, 2009)'
_computing_publication_material 'Platon (Spek, 2009)'
_computing_structure_refinement 'SHELXL-2014/7 (Sheldrick, 2014)'
_computing_structure_solution 'XT, VERSION 2014/5'
_diffrn_ambient_temperature 150(2)
_diffrn_detector_area_resol_mean 10.4167
_diffrn_measured_fraction_theta_full 0.999
_diffrn_measured_fraction_theta_max 0.999
_diffrn_measurement_device_type 'Bruker D8 - Venture'
_diffrn_measurement_method '\f and \w scans to fill the Ewald sphere'
_diffrn_radiation_type MoK\a
_diffrn_radiation_wavelength 0.71073
_diffrn_reflns_av_R_equivalents 0.0263
_diffrn_reflns_av_unetI/netI 0.0155
_diffrn_reflns_Laue_measured_fraction_full 0.999
_diffrn_reflns_Laue_measured_fraction_max 0.999
_diffrn_reflns_limit_h_max 9
_diffrn_reflns_limit_h_min -9
_diffrn_reflns_limit_k_max 17
_diffrn_reflns_limit_k_min -17
_diffrn_reflns_limit_l_max 20
_diffrn_reflns_limit_l_min -20
_diffrn_reflns_number 28878
_diffrn_reflns_point_group_measured_fraction_full 0.999
_diffrn_reflns_point_group_measured_fraction_max 0.999
_diffrn_reflns_theta_full 25.242
_diffrn_reflns_theta_max 27.123
_diffrn_reflns_theta_min 2.581
_diffrn_source 'sealed X-ray tube'
_exptl_absorpt_coefficient_mu 1.919
_exptl_absorpt_correction_T_max 0.7455
_exptl_absorpt_correction_T_min 0.5122
_exptl_absorpt_correction_type multi-scan
_exptl_absorpt_process_details
;
SADABS-2016/2 - Bruker AXS area detector
scaling and absorption correction
;
_exptl_crystal_colour colourless
_exptl_crystal_density_diffrn 1.390
_exptl_crystal_description block
_exptl_crystal_F_000 680
_exptl_crystal_size_max 0.510
_exptl_crystal_size_mid 0.31
_exptl_crystal_size_min 0.30
_refine_diff_density_max 0.472
_refine_diff_density_min -1.252
_refine_diff_density_rms 0.155
_refine_ls_extinction_method none
_refine_ls_goodness_of_fit_ref 1.182
_refine_ls_hydrogen_treatment mixed
_refine_ls_matrix_type full
_refine_ls_number_parameters 178
_refine_ls_number_reflns 3635
_refine_ls_number_restraints 0
_refine_ls_restrained_S_all 1.182
_refine_ls_R_factor_all 0.0312
_refine_ls_R_factor_gt 0.0257
_refine_ls_shift/su_max 0.003
_refine_ls_shift/su_mean 0.000
_refine_ls_structure_factor_coef Fsqd
_refine_ls_weighting_details 'w=1/[\s^2^(Fo^2^)+(0.0419P)^2^+1.3175P] where P=(Fo^2^+2Fc^2^)/3'
_refine_ls_weighting_scheme calc
_refine_ls_wR_factor_gt 0.0811
_refine_ls_wR_factor_ref 0.0852
_reflns_Friedel_coverage 0.000
_reflns_number_gt 3116
_reflns_number_total 3635
_reflns_threshold_expression 'I > 2\s(I)'
_cod_data_source_file c8dt02586j2.cif
_cod_data_source_block 4
_cod_depositor_comments 'Adding full bibliography for 7047082--7047083.cif.'
_cod_database_code 7047083
_shelx_space_group_comment
;
The symmetry employed for this shelxl refinement is uniquely defined
by the following loop, which should always be used as a source of
symmetry information in preference to the above space-group names.
They are only intended as comments.
;
_exptl_absorpt_special_details
;
The ratio of minimum to maximum
apparent transmission was  0.687
;

loop_
_space_group_symop_operation_xyz
'x, y, z'
'-x+1/2, y+1/2, -z+1/2'
'-x, -y, -z'
'x-1/2, -y-1/2, z-1/2'

loop_
_atom_site_label
_atom_site_type_symbol
_atom_site_fract_x
_atom_site_fract_y
_atom_site_fract_z
_atom_site_U_iso_or_equiv
_atom_site_adp_type
_atom_site_occupancy
_atom_site_site_symmetry_order
_atom_site_calc_flag
_atom_site_refinement_flags_posn
_atom_site_refinement_flags_adp
I1 I 0.89838(2) 0.74767(2) 0.76616(2) 0.03074(9) Uani 1 1 d . .
H1 H 0.422(4) 0.824(2) 0.4813(19) 0.027(7) Uiso 1 1 d . .
C1 C 0.4352(3) 0.80177(17) 0.53147(15) 0.0221(5) Uani 1 1 d . .
B5 B 0.5871(4) 0.72470(19) 0.57674(17) 0.0211(5) Uani 1 1 d . .
B4 B 0.5503(3) 0.85150(18) 0.61670(16) 0.0209(5) Uani 1 1 d . .
B3 B 0.3071(3) 0.82950(19) 0.59294(16) 0.0218(5) Uani 1 1 d . .
B2 B 0.3437(3) 0.70183(19) 0.55205(17) 0.0222(5) Uani 1 1 d . .
C6 C 0.3060(3) 0.72249(18) 0.65315(15) 0.0205(4) Uani 1 1 d . .
H6 H 0.199(4) 0.7072(19) 0.6603(16) 0.017(6) Uiso 1 1 d . .
B7 B 0.4360(3) 0.82474(19) 0.70080(16) 0.0201(5) Uani 1 1 d . .
B9 B 0.4877(3) 0.64612(18) 0.64392(17) 0.0210(5) Uani 1 1 d . .
B8 B 0.6271(4) 0.74953(16) 0.69052(18) 0.0188(5) Uani 1 1 d . .
B10 B 0.4661(3) 0.70469(19) 0.73553(17) 0.0216(5) Uani 1 1 d . .
C12 C 0.2127(3) 0.6380(2) 0.48531(17) 0.0334(6) Uani 1 1 d . .
H12A H 0.0979 0.6720 0.4689 0.050 Uiso 1 1 calc R U
H12B H 0.1957 0.5736 0.5101 0.050 Uiso 1 1 calc R U
H12C H 0.2624 0.6284 0.4352 0.050 Uiso 1 1 calc R U
C13 C 0.1399(3) 0.8985(2) 0.56805(17) 0.0333(6) Uani 1 1 d . .
H13A H 0.1786 0.9661 0.5600 0.050 Uiso 1 1 calc R U
H13B H 0.0742 0.8977 0.6133 0.050 Uiso 1 1 calc R U
H13C H 0.0627 0.8748 0.5153 0.050 Uiso 1 1 calc R U
C14 C 0.6556(4) 0.95067(18) 0.61538(18) 0.0331(6) Uani 1 1 d . .
H14A H 0.7349 0.9443 0.5761 0.050 Uiso 1 1 calc R U
H14B H 0.7261 0.9648 0.6724 0.050 Uiso 1 1 calc R U
H14C H 0.5714 1.0047 0.5968 0.050 Uiso 1 1 calc R U
C15 C 0.7347(3) 0.6864(2) 0.53088(17) 0.0328(6) Uani 1 1 d . .
H15A H 0.6778 0.6597 0.4751 0.049 Uiso 1 1 calc R U
H15B H 0.8047 0.6344 0.5651 0.049 Uiso 1 1 calc R U
H15C H 0.8132 0.7412 0.5239 0.049 Uiso 1 1 calc R U
C16 C 0.3952(3) 0.9050(2) 0.76534(15) 0.0309(6) Uani 1 1 d . .
H16A H 0.3610 0.9673 0.7353 0.046 Uiso 1 1 calc R U
H16B H 0.5018 0.9154 0.8105 0.046 Uiso 1 1 calc R U
H16C H 0.2977 0.8817 0.7901 0.046 Uiso 1 1 calc R U
C17 C 0.5057(4) 0.52974(18) 0.64664(19) 0.0345(6) Uani 1 1 d . .
H17A H 0.4917 0.5043 0.5889 0.052 Uiso 1 1 calc R U
H17B H 0.4133 0.5015 0.6724 0.052 Uiso 1 1 calc R U
H17C H 0.6233 0.5113 0.6803 0.052 Uiso 1 1 calc R U
C18 C 0.4560(4) 0.6591(2) 0.82298(17) 0.0335(6) Uani 1 1 d . .
H18A H 0.4088 0.5918 0.8146 0.050 Uiso 1 1 calc R U
H18B H 0.3775 0.6995 0.8492 0.050 Uiso 1 1 calc R U
H18C H 0.5754 0.6576 0.8600 0.050 Uiso 1 1 calc R U

loop_
_atom_site_aniso_label
_atom_site_aniso_U_11
_atom_site_aniso_U_22
_atom_site_aniso_U_33
_atom_site_aniso_U_23
_atom_site_aniso_U_13
_atom_site_aniso_U_12
I1 0.02094(12) 0.03837(13) 0.03112(13) -0.00103(6) 0.00200(8) 0.00076(6)
C1 0.0258(11) 0.0238(11) 0.0167(11) 0.0023(9) 0.0051(9) 0.0016(9)
B5 0.0224(12) 0.0202(11) 0.0218(12) -0.0015(10) 0.0069(10) -0.0002(10)
B4 0.0260(12) 0.0172(11) 0.0199(12) 0.0008(9) 0.0058(10) 0.0011(10)
B3 0.0253(12) 0.0211(12) 0.0181(12) 0.0008(9) 0.0034(10) 0.0044(10)
B2 0.0229(12) 0.0232(13) 0.0214(13) -0.0023(10) 0.0070(10) 0.0023(10)
C6 0.0165(10) 0.0240(10) 0.0212(11) -0.0025(9) 0.0049(8) -0.0005(9)
B7 0.0204(12) 0.0208(11) 0.0187(12) -0.0005(9) 0.0034(9) 0.0031(9)
B9 0.0197(11) 0.0190(11) 0.0256(13) 0.0003(10) 0.0078(10) 0.0016(9)
B8 0.0164(12) 0.0187(11) 0.0208(12) -0.0002(9) 0.0031(10) 0.0021(8)
B10 0.0223(12) 0.0207(12) 0.0228(12) 0.0009(10) 0.0069(10) 0.0015(10)
C12 0.0304(13) 0.0378(14) 0.0305(13) -0.0105(11) 0.0037(10) -0.0011(11)
C13 0.0326(13) 0.0357(14) 0.0287(13) 0.0007(11) 0.0004(10) 0.0127(11)
C14 0.0397(14) 0.0221(11) 0.0370(14) 0.0039(10) 0.0074(11) -0.0067(10)
C15 0.0315(13) 0.0376(14) 0.0338(14) -0.0075(11) 0.0170(11) 0.0006(11)
C16 0.0361(14) 0.0315(13) 0.0244(13) -0.0060(9) 0.0052(11) 0.0096(10)
C17 0.0388(14) 0.0196(11) 0.0454(16) 0.0007(11) 0.0100(12) 0.0015(10)
C18 0.0383(14) 0.0365(14) 0.0272(13) 0.0088(11) 0.0104(11) 0.0003(11)

loop_
_atom_type_symbol
_atom_type_description
_atom_type_scat_dispersion_real
_atom_type_scat_dispersion_imag
_atom_type_scat_source
C C 0.0033 0.0016 'International Tables Vol C Tables 4.2.6.8 and 6.1.1.4'
H H 0.0000 0.0000 'International Tables Vol C Tables 4.2.6.8 and 6.1.1.4'
B B 0.0013 0.0007 'International Tables Vol C Tables 4.2.6.8 and 6.1.1.4'
I I -0.4742 1.8119 'International Tables Vol C Tables 4.2.6.8 and 6.1.1.4'

loop_
_geom_angle_atom_site_label_1
_geom_angle_atom_site_label_2
_geom_angle_atom_site_label_3
_geom_angle
B2 C1 B3 72.83(17)
B2 C1 B4 111.10(19)
B3 C1 B4 70.53(16)
B2 C1 B5 70.57(16)
B3 C1 B5 110.83(19)
B4 C1 B5 71.15(16)
B2 C1 H1 122.2(19)
B3 C1 H1 123.4(19)
B4 C1 H1 126.7(19)
B5 C1 H1 125.7(19)
C15 B5 C1 121.6(2)
C15 B5 B9 122.4(2)
C1 B5 B9 106.90(18)
C15 B5 B8 123.8(2)
C1 B5 B8 106.26(18)
B9 B5 B8 60.10(14)
C15 B5 B2 130.1(2)
C1 B5 B2 54.17(14)
B9 B5 B2 59.17(14)
B8 B5 B2 100.51(17)
C15 B5 B4 130.0(2)
C1 B5 B4 54.30(14)
B9 B5 B4 102.31(17)
B8 B5 B4 59.32(13)
B2 B5 B4 90.18(16)
C14 B4 C1 122.2(2)
C14 B4 B7 121.3(2)
C1 B4 B7 106.99(18)
C14 B4 B8 124.0(2)
C1 B4 B8 106.21(17)
B7 B4 B8 60.11(14)
C14 B4 B3 129.5(2)
C1 B4 B3 54.33(14)
B7 B4 B3 59.02(14)
B8 B4 B3 100.29(17)
C14 B4 B5 131.1(2)
C1 B4 B5 54.55(14)
B7 B4 B5 102.23(17)
B8 B4 B5 59.02(14)
B3 B4 B5 90.31(16)
C13 B3 C1 124.5(2)
C13 B3 C6 122.0(2)
C1 B3 C6 103.52(17)
C13 B3 B7 120.8(2)
C1 B3 B7 108.13(18)
C6 B3 B7 60.10(14)
C13 B3 B4 133.9(2)
C1 B3 B4 55.14(14)
C6 B3 B4 98.54(16)
B7 B3 B4 59.50(14)
C13 B3 B2 129.1(2)
C1 B3 B2 53.57(14)
C6 B3 B2 57.19(13)
B7 B3 B2 102.27(16)
B4 B3 B2 89.80(16)
C12 B2 C1 124.9(2)
C12 B2 C6 121.2(2)
C1 B2 C6 103.53(18)
C12 B2 B9 121.4(2)
C1 B2 B9 107.84(18)
C6 B2 B9 59.78(14)
C12 B2 B5 135.0(2)
C1 B2 B5 55.26(14)
C6 B2 B5 98.24(17)
B9 B2 B5 59.15(14)
C12 B2 B3 128.5(2)
C1 B2 B3 53.60(14)
C6 B2 B3 57.17(14)
B9 B2 B3 101.82(17)
B5 B2 B3 89.71(16)
B10 C6 B3 119.00(19)
B10 C6 B2 119.47(18)
B3 C6 B2 65.64(15)
B10 C6 B9 60.80(15)
B3 C6 B9 109.50(17)
B2 C6 B9 61.85(14)
B10 C6 B7 60.48(14)
B3 C6 B7 61.62(14)
B2 C6 B7 109.57(18)
B9 C6 B7 96.37(16)
B10 C6 H6 114.8(17)
B3 C6 H6 112.8(17)
B2 C6 H6 116.2(17)
B9 C6 H6 130.8(17)
B7 C6 H6 125.2(17)
C16 B7 B10 117.6(2)
C16 B7 C6 130.0(2)
B10 B7 C6 55.13(14)
C16 B7 B3 117.71(19)
B10 B7 B3 110.78(18)
C6 B7 B3 58.28(14)
C16 B7 B4 123.9(2)
B10 B7 B4 112.42(17)
C6 B7 B4 98.66(17)
B3 B7 B4 61.47(14)
C16 B7 B8 136.3(2)
B10 B7 B8 56.69(13)
C6 B7 B8 85.11(15)
B3 B7 B8 102.24(17)
B4 B7 B8 60.47(14)
C17 B9 B10 117.4(2)
C17 B9 C6 130.1(2)
B10 B9 C6 55.18(14)
C17 B9 B5 123.8(2)
B10 B9 B5 112.49(18)
C6 B9 B5 99.01(17)
C17 B9 B2 118.2(2)
B10 B9 B2 110.87(18)
C6 B9 B2 58.37(14)
B5 B9 B2 61.68(15)
C17 B9 B8 135.5(2)
B10 B9 B8 56.74(14)
C6 B9 B8 85.49(15)
B5 B9 B8 60.49(15)
B2 B9 B8 102.53(17)
B10 B8 B9 58.63(15)
B10 B8 B7 58.35(15)
B9 B8 B7 93.01(17)
B10 B8 B5 113.21(19)
B9 B8 B5 59.40(14)
B7 B8 B5 103.65(17)
B10 B8 B4 112.98(19)
B9 B8 B4 103.50(18)
B7 B8 B4 59.42(14)
B5 B8 B4 61.66(14)
B10 B8 I1 117.43(17)
B9 B8 I1 128.92(14)
B7 B8 I1 130.40(16)
B5 B8 I1 119.30(16)
B4 B8 I1 120.34(15)
C18 B10 C6 128.5(2)
C18 B10 B8 136.4(2)
C6 B10 B8 95.14(18)
C18 B10 B7 129.8(2)
C6 B10 B7 64.39(15)
B8 B10 B7 64.97(15)
C18 B10 B9 129.3(2)
C6 B10 B9 64.02(15)
B8 B10 B9 64.62(15)
B7 B10 B9 100.69(18)
B2 C12 H12A 109.5
B2 C12 H12B 109.5
H12A C12 H12B 109.5
B2 C12 H12C 109.5
H12A C12 H12C 109.5
H12B C12 H12C 109.5
B3 C13 H13A 109.5
B3 C13 H13B 109.5
H13A C13 H13B 109.5
B3 C13 H13C 109.5
H13A C13 H13C 109.5
H13B C13 H13C 109.5
B4 C14 H14A 109.5
B4 C14 H14B 109.5
H14A C14 H14B 109.5
B4 C14 H14C 109.5
H14A C14 H14C 109.5
H14B C14 H14C 109.5
B5 C15 H15A 109.5
B5 C15 H15B 109.5
H15A C15 H15B 109.5
B5 C15 H15C 109.5
H15A C15 H15C 109.5
H15B C15 H15C 109.5
B7 C16 H16A 109.5
B7 C16 H16B 109.5
H16A C16 H16B 109.5
B7 C16 H16C 109.5
H16A C16 H16C 109.5
H16B C16 H16C 109.5
B9 C17 H17A 109.5
B9 C17 H17B 109.5
H17A C17 H17B 109.5
B9 C17 H17C 109.5
H17A C17 H17C 109.5
H17B C17 H17C 109.5
B10 C18 H18A 109.5
B10 C18 H18B 109.5
H18A C18 H18B 109.5
B10 C18 H18C 109.5
H18A C18 H18C 109.5
H18B C18 H18C 109.5

loop_
_geom_bond_atom_site_label_1
_geom_bond_atom_site_label_2
_geom_bond_distance
I1 B8 2.174(3)
C1 B2 1.595(4)
C1 B3 1.596(3)
C1 B4 1.612(3)
C1 B5 1.617(3)
C1 H1 0.85(3)
B5 C15 1.578(3)
B5 B9 1.809(4)
B5 B8 1.830(4)
B5 B2 1.855(4)
B5 B4 1.878(4)
B4 C14 1.571(3)
B4 B7 1.816(4)
B4 B8 1.835(4)
B4 B3 1.852(4)
B3 C13 1.570(3)
B3 C6 1.747(4)
B3 B7 1.807(4)
B3 B2 1.894(4)
B2 C12 1.564(4)
B2 C6 1.748(4)
B2 B9 1.810(4)
C6 B10 1.620(3)
C6 B9 1.774(3)
C6 B7 1.780(3)
C6 H6 0.89(3)
B7 C16 1.586(3)
B7 B10 1.718(4)
B7 B8 1.829(4)
B9 C17 1.581(3)
B9 B10 1.722(4)
B9 B8 1.822(4)
B8 B10 1.687(4)
B10 C18 1.562(3)
C12 H12A 0.9800
C12 H12B 0.9800
C12 H12C 0.9800
C13 H13A 0.9800
C13 H13B 0.9800
C13 H13C 0.9800
C14 H14A 0.9800
C14 H14B 0.9800
C14 H14C 0.9800
C15 H15A 0.9800
C15 H15B 0.9800
C15 H15C 0.9800
C16 H16A 0.9800
C16 H16B 0.9800
C16 H16C 0.9800
C17 H17A 0.9800
C17 H17B 0.9800
C17 H17C 0.9800
C18 H18A 0.9800
C18 H18B 0.9800
C18 H18C 0.9800
